data_4320913
loop_
_publ_author_name
'Dong Sun'
'Timothy Hughbanks'

_publ_section_title
;
 Chloroaluminate Ionic Liquids as Reagents for Isolating Soluble
 Hexanuclear Zirconium Halide Cluster Compounds
;
_journal_name_full 'Inorganic Chemistry'
_journal_page_first 1964
_journal_page_last 1968
_journal_paper_doi 10.1021/ic9913785
_journal_volume 39
_journal_year 2000
_chemical_formula_sum 'C24 H44 B Cl18 N8 Zr6'
_chemical_formula_weight 1640.90
_chemical_name_systematic
; 
 ? 
;
_space_group_IT_number 2
_symmetry_cell_setting triclinic
_symmetry_space_group_name_Hall '-P 1'
_symmetry_space_group_name_H-M 'P -1'
_atom_sites_solution_hydrogens geom
_atom_sites_solution_primary direct
_atom_sites_solution_secondary difmap
_audit_creation_method SHELXL
_cell_angle_alpha 98.003(9)
_cell_angle_beta 98.800(9)
_cell_angle_gamma 112.877(9)
_cell_formula_units_Z 2
_cell_length_a 11.785(2)
_cell_length_b 11.8925(15)
_cell_length_c 21.006(2)
_cell_measurement_temperature 293(2)
_cell_volume 2615.9(7)
_computing_structure_refinement 'SHELXL-93 (Sheldrick, 1993)'
_computing_structure_solution 'SHELXS-86 (Sheldrick, 1990)'
_diffrn_ambient_temperature 293(2)
_diffrn_radiation_monochromator graphite
_diffrn_radiation_source 'fine-focus sealed tube'
_diffrn_radiation_type MoK\a
_diffrn_radiation_wavelength 0.71073
_diffrn_reflns_av_R_equivalents 0.0392
_diffrn_reflns_av_sigmaI/netI 0.0522
_diffrn_reflns_limit_h_max 9
_diffrn_reflns_limit_h_min -1
_diffrn_reflns_limit_k_max 9
_diffrn_reflns_limit_k_min -9
_diffrn_reflns_limit_l_max 17
_diffrn_reflns_limit_l_min -17
_diffrn_reflns_number 4028
_diffrn_reflns_theta_max 17.50
_diffrn_reflns_theta_min 2.01
_exptl_absorpt_coefficient_mu 2.102
_exptl_crystal_density_diffrn 2.083
_exptl_crystal_F_000 1590
_refine_diff_density_max 0.860
_refine_diff_density_min -0.566
_refine_diff_density_rms 0.097
_refine_ls_extinction_method none
_refine_ls_goodness_of_fit_all 1.076
_refine_ls_goodness_of_fit_obs 1.147
_refine_ls_matrix_type full
_refine_ls_number_parameters 502
_refine_ls_number_reflns 3289
_refine_ls_number_restraints 6
_refine_ls_restrained_S_all 1.089
_refine_ls_restrained_S_obs 1.164
_refine_ls_R_factor_all 0.0572
_refine_ls_R_factor_obs 0.0357
_refine_ls_shift/esd_max -0.361
_refine_ls_shift/esd_mean 0.004
_refine_ls_structure_factor_coef Fsqd
_refine_ls_weighting_details 'w=1/[\s^2^(Fo^2^)+(0.0401P)^2^+0.0000P] where P=(Fo^2^+2Fc^2^)/3'
_refine_ls_weighting_scheme calc
_refine_ls_wR_factor_all 0.0899
_refine_ls_wR_factor_obs 0.0807
_reflns_number_observed 2473
_reflns_number_total 3289
_reflns_observed_criterion >2sigma(I)
_cod_data_source_file ic9913785_3.cif
_cod_data_source_block Im4Zr6BCl18
_cod_depositor_comments
;
The following automatic conversions were performed:

'_symmetry_cell_setting' value 'Triclinic' changed to 'triclinic'
according to the built-in table from CIF Core dictionary named
'cif_core.dic' version 2.4.1 from 2010-06-29.

Automatic conversion script
Id: cif_fix_values 1646 2011-03-28 12:23:43Z adriana 

The following automatic conversions were performed:

'_refine_ls_weighting_scheme' value 'calc
w=1/[\s^2^(Fo^2^)+(0.0401P)^2^+0.0000P] where P=(Fo^2^+2Fc^2^)/3' was
changed to 'calc'. New tag '_refine_ls_weighting_details' was
created. The value of the new tag was set to
'w=1/[\s^2^(Fo^2^)+(0.0401P)^2^+0.0000P] where P=(Fo^2^+2Fc^2^)/3'.

Automatic conversion script
Id: cif_fix_values 3143 2015-03-26 13:38:13Z robertas 
;
_cod_original_cell_volume 2616.0(6)
_cod_database_code 4320913

loop_
_symmetry_equiv_pos_as_xyz
'x, y, z'
'-x, -y, -z'

loop_
_atom_site_aniso_label
_atom_site_aniso_U_11
_atom_site_aniso_U_22
_atom_site_aniso_U_33
_atom_site_aniso_U_23
_atom_site_aniso_U_13
_atom_site_aniso_U_12
B1 0.041(17) 0.016(14) 0.025(14) 0.023(12) 0.018(12) 0.008(12)
B2 0.013(13) 0.014(13) 0.007(12) 0.005(10) 0.004(10) 0.004(11)
Zr11 0.0160(8) 0.0147(8) 0.0192(8) 0.0049(6) 0.0050(6) 0.0048(7)
Zr12 0.0202(8) 0.0151(8) 0.0172(8) 0.0066(6) 0.0051(6) 0.0087(7)
Zr13 0.0188(8) 0.0167(8) 0.0142(8) 0.0034(6) 0.0019(6) 0.0072(7)
Zr21 0.0202(8) 0.0148(8) 0.0175(8) 0.0065(6) 0.0035(6) 0.0074(7)
Zr22 0.0195(8) 0.0152(8) 0.0143(8) 0.0032(6) 0.0030(6) 0.0063(7)
Zr23 0.0177(9) 0.0167(8) 0.0158(8) 0.0052(6) 0.0050(6) 0.0055(7)
Cl11 0.042(2) 0.029(2) 0.037(2) 0.018(2) 0.012(2) 0.024(2)
Cl12 0.035(2) 0.024(2) 0.020(2) -0.003(2) 0.002(2) 0.005(2)
Cl13 0.021(2) 0.029(2) 0.035(2) 0.007(2) 0.012(2) 0.005(2)
Cl14 0.019(2) 0.024(2) 0.029(2) 0.009(2) 0.006(2) 0.012(2)
Cl15 0.025(2) 0.024(2) 0.018(2) 0.002(2) 0.008(2) 0.007(2)
Cl16 0.036(2) 0.026(2) 0.017(2) 0.004(2) 0.001(2) 0.015(2)
Cl17 0.028(2) 0.017(2) 0.023(2) 0.002(2) 0.006(2) 0.009(2)
Cl18 0.020(2) 0.021(2) 0.024(2) 0.000(2) 0.006(2) 0.002(2)
Cl19 0.027(2) 0.019(2) 0.034(2) 0.015(2) 0.014(2) 0.011(2)
Cl21 0.033(2) 0.025(2) 0.022(2) 0.000(2) 0.001(2) 0.009(2)
Cl22 0.027(2) 0.040(2) 0.029(2) 0.008(2) 0.011(2) 0.012(2)
Cl23 0.025(2) 0.025(2) 0.028(2) 0.009(2) 0.009(2) 0.016(2)
Cl24 0.033(2) 0.017(2) 0.020(2) 0.005(2) 0.003(2) 0.010(2)
Cl25 0.037(2) 0.026(2) 0.034(2) 0.014(2) 0.002(2) 0.015(2)
Cl26 0.022(2) 0.023(2) 0.021(2) 0.001(2) 0.004(2) 0.005(2)
Cl27 0.022(2) 0.026(2) 0.019(2) 0.002(2) 0.006(2) 0.010(2)
Cl28 0.029(2) 0.023(2) 0.022(2) 0.011(2) 0.008(2) 0.006(2)
Cl29 0.023(2) 0.021(2) 0.016(2) 0.004(2) 0.001(2) 0.008(2)
N11 0.030(8) 0.021(10) 0.034(9) 0.002(11) 0.001(8) -0.009(7)
C11 0.045(11) 0.053(14) 0.072(12) 0.036(10) -0.015(9) 0.013(10)
N12 0.008(7) 0.030(12) 0.033(12) 0.012(9) 0.006(7) -0.001(8)
C12 0.029(10) 0.062(14) 0.036(14) 0.019(15) 0.010(9) 0.002(10)
C13 0.014(9) 0.046(17) 0.026(12) 0.010(13) -0.007(9) -0.005(10)
C14 0.026(10) 0.043(15) 0.023(14) -0.004(10) -0.001(8) 0.005(10)
C15 0.019(9) 0.030(11) 0.040(10) -0.003(9) 0.001(8) 0.013(8)
C16 0.039(10) 0.041(12) 0.058(11) 0.018(9) 0.019(8) 0.019(8)
N31 0.024(8) 0.042(13) 0.024(10) -0.006(10) 0.005(6) 0.020(7)
C31 0.019(9) 0.028(10) 0.080(14) 0.021(10) 0.017(8) 0.007(8)
N32 0.044(9) 0.024(12) 0.027(10) -0.008(10) 0.011(7) -0.003(7)
C32 0.023(10) 0.052(14) 0.056(13) 0.032(15) 0.012(10) 0.017(9)
C33 0.034(10) 0.000(13) 0.048(17) -0.005(9) 0.004(8) -0.002(8)
C34 0.026(10) 0.053(13) 0.040(12) 0.027(14) 0.009(9) 0.012(9)
C35 0.046(11) 0.036(13) 0.047(11) 0.000(10) 0.001(10) -0.015(9)
C36 0.057(11) 0.049(11) 0.052(11) 0.005(9) 0.032(10) 0.007(9)
N21 0.007(9) 0.019(8) 0.032(9) 0.002(7) 0.000(7) -0.002(8)
C21 0.034(11) 0.044(10) 0.034(10) 0.013(8) 0.017(10) 0.023(9)
C22 0.002(10) 0.030(11) 0.046(13) 0.009(8) 0.004(9) 0.004(10)
C24 0.016(10) 0.026(10) 0.050(11) 0.005(8) 0.006(10) -0.005(8)
N42 0.031(9) 0.015(9) 0.022(11) 0.015(8) 0.019(9) 0.013(8)
N41 0.055(12) 0.017(9) 0.014(8) 0.011(9) 0.012(10) 0.018(10)
C46 0.051(11) 0.019(10) 0.027(9) -0.005(7) 0.001(8) 0.006(8)
C42 0.008(11) 0.026(10) 0.025(11) -0.019(10) -0.013(8) -0.003(10)
C44 0.056(14) 0.051(14) 0.010(11) 0.020(9) 0.015(9) 0.040(14)
C45 0.026(11) 0.028(10) 0.022(9) 0.008(8) -0.002(8) -0.004(10)
C41 0.046(10) 0.015(10) 0.039(9) 0.010(7) 0.017(8) -0.003(9)
C43 0.033(11) 0.043(13) 0.000(10) -0.009(11) -0.013(11) 0.018(10)
C23 0.051(13) 0.069(13) 0.045(11) 0.063(11) -0.007(10) -0.015(10)

loop_
_atom_site_label
_atom_site_type_symbol
_atom_site_fract_x
_atom_site_fract_y
_atom_site_fract_z
_atom_site_U_iso_or_equiv
_atom_site_thermal_displace_type
_atom_site_occupancy
_atom_site_calc_flag
_atom_site_refinement_flags
_atom_site_disorder_group
B1 B 0.5000 1.0000 0.0000 0.025(6) Uani 1 d S .
B2 B 0.5000 0.5000 0.5000 0.011(5) Uani 1 d S .
Zr11 Zr 0.30386(11) 0.91679(11) 0.02776(6) 0.0169(4) Uani 1 d . .
Zr12 Zr 0.54978(11) 0.84403(11) 0.03786(6) 0.0166(4) Uani 1 d . .
Zr13 Zr 0.58727(11) 1.12951(11) 0.10596(5) 0.0168(4) Uani 1 d . .
Zr21 Zr 0.45020(11) 0.63652(11) 0.44369(6) 0.0172(4) Uani 1 d . .
Zr22 Zr 0.38920(11) 0.33314(11) 0.40832(5) 0.0168(4) Uani 1 d . .
Zr23 Zr 0.68560(11) 0.54869(11) 0.46027(6) 0.0170(4) Uani 1 d . .
Cl11 Cl 0.5993(3) 0.6719(3) 0.0766(2) 0.0312(9) Uani 1 d . .
Cl12 Cl 0.6874(3) 1.2769(3) 0.21965(14) 0.0299(9) Uani 1 d . .
Cl13 Cl 0.0852(3) 0.8213(3) 0.0585(2) 0.0294(9) Uani 1 d . .
Cl14 Cl 0.7692(3) 0.9261(3) 0.01377(14) 0.0227(9) Uani 1 d . .
Cl15 Cl 0.3813(3) 1.0493(3) 0.14481(14) 0.0229(9) Uani 1 d . .
Cl16 Cl 0.6490(3) 0.9720(3) 0.15617(14) 0.0264(9) Uani 1 d . .
Cl17 Cl 0.5381(3) 1.3058(3) 0.07417(14) 0.0230(9) Uani 1 d . .
Cl18 Cl 0.8096(3) 1.2307(3) 0.08473(14) 0.0240(9) Uani 1 d . .
Cl19 Cl 0.3377(3) 0.7379(3) 0.06896(15) 0.0243(9) Uani 1 d . .
Cl21 Cl 0.2639(3) 0.1496(3) 0.30706(14) 0.0286(9) Uani 1 d . .
Cl22 Cl 0.8843(3) 0.5962(3) 0.41343(15) 0.0319(9) Uani 1 d . .
Cl23 Cl 0.7584(3) 0.4116(3) 0.52271(14) 0.0234(9) Uani 1 d . .
Cl24 Cl 0.4383(3) 0.1729(3) 0.46124(14) 0.0241(9) Uani 1 d . .
Cl25 Cl 0.3953(3) 0.7873(3) 0.3816(2) 0.0317(9) Uani 1 d . .
Cl26 Cl 0.8216(3) 0.7320(3) 0.55729(14) 0.0239(9) Uani 1 d . .
Cl27 Cl 0.5777(3) 0.3766(3) 0.35657(14) 0.0224(9) Uani 1 d . .
Cl28 Cl 0.6473(3) 0.7030(3) 0.39644(14) 0.0250(9) Uani 1 d . .
Cl29 Cl 0.3286(3) 0.4693(3) 0.33838(14) 0.0210(9) Uani 1 d . .
N11 N 0.1557(10) 0.6834(12) 0.2338(9) 0.036(3) Uani 1 d . .
C11 C 0.2188(14) 0.8180(14) 0.2380(7) 0.060(5) Uani 1 d . .
H11A H 0.2350(14) 0.8327(14) 0.1958(7) 0.090 Uiso 1 calc R .
H11B H 0.2974(14) 0.8527(14) 0.2704(7) 0.090 Uiso 1 calc R .
H11C H 0.1656(14) 0.8570(14) 0.2507(7) 0.090 Uiso 1 calc R .
N12 N 0.0682(10) 0.5054(16) 0.2614(7) 0.026(3) Uani 1 d . .
C12 C 0.1260(15) 0.5907(24) 0.1807(8) 0.047(4) Uani 1 d . .
H12A H 0.1424(15) 0.6027(24) 0.1396(8) 0.056 Uiso 1 calc R .
C13 C 0.1190(14) 0.6274(23) 0.2822(7) 0.036(4) Uani 1 d . .
H13A H 0.1280(14) 0.6689(23) 0.3249(7) 0.043 Uiso 1 calc R .
C14 C 0.0701(14) 0.4802(17) 0.1954(9) 0.036(4) Uani 1 d . .
H14A H 0.0387(14) 0.4020(17) 0.1672(9) 0.043 Uiso 1 calc R .
C15 C 0.0153(12) 0.4164(13) 0.3017(6) 0.031(4) Uani 1 d . .
H15A H -0.0664(12) 0.4137(13) 0.3062(6) 0.037 Uiso 1 calc R .
H15B H 0.0703(12) 0.4453(13) 0.3455(6) 0.037 Uiso 1 calc R .
C16 C -0.0007(12) 0.2854(12) 0.2730(6) 0.044(4) Uani 1 d . .
H16A H -0.0358(12) 0.2308(12) 0.3013(6) 0.065 Uiso 1 calc R .
H16B H 0.0802(12) 0.2871(12) 0.2695(6) 0.065 Uiso 1 calc R .
H16C H -0.0565(12) 0.2556(12) 0.2300(6) 0.065 Uiso 1 calc R .
N31 N 0.8490(10) 0.6388(17) 0.1502(6) 0.030(3) Uani 1 d . .
C31 C 0.8298(11) 0.5616(12) 0.0864(8) 0.042(4) Uani 1 d . .
H31A H 0.8074(11) 0.4766(12) 0.0904(8) 0.063 Uiso 1 calc R .
H31B H 0.9062(11) 0.5913(12) 0.0707(8) 0.063 Uiso 1 calc R .
H31C H 0.7629(11) 0.5656(12) 0.0558(8) 0.063 Uiso 1 calc R .
N32 N 0.8843(10) 0.7940(12) 0.2271(8) 0.039(3) Uani 1 d . .
C32 C 0.8253(12) 0.5920(17) 0.2053(12) 0.041(4) Uani 1 d . .
H32A H 0.7990(12) 0.5087(17) 0.2082(12) 0.049 Uiso 1 calc R .
C33 C 0.8806(12) 0.7589(18) 0.1650(10) 0.032(4) Uani 1 d . .
H33A H 0.8979(12) 0.8115(18) 0.1355(10) 0.038 Uiso 1 calc R .
C34 C 0.8467(13) 0.6872(22) 0.2535(8) 0.039(4) Uani 1 d . .
H34A H 0.8384(13) 0.6837(22) 0.2966(8) 0.047 Uiso 1 calc R .
C35 C 0.9218(14) 0.9230(14) 0.2609(7) 0.056(5) Uani 1 d . .
H35A H 0.9121(14) 0.9710(14) 0.2284(7) 0.067 Uiso 1 calc R .
H35B H 1.0106(14) 0.9586(14) 0.2829(7) 0.067 Uiso 1 calc R .
C36 C 0.8474(13) 0.9355(13) 0.3103(7) 0.056(5) Uani 1 d . .
H36A H 0.8763(13) 1.0222(13) 0.3306(7) 0.083 Uiso 1 calc R .
H36B H 0.8583(13) 0.8901(13) 0.3434(7) 0.083 Uiso 1 calc R .
H36C H 0.7596(13) 0.9021(13) 0.2888(7) 0.083 Uiso 1 calc R .
N21 N 0.6600(11) 0.1058(11) 0.3738(5) 0.023(3) Uani 1 d D .
C21 C 0.5484(13) 0.0556(11) 0.3192(6) 0.034(4) Uani 1 d D .
H21A H 0.5609(13) 0.1099(11) 0.2886(6) 0.050 Uiso 1 calc R .
H21B H 0.4756(13) 0.0502(11) 0.3361(6) 0.050 Uiso 1 calc R .
H21C H 0.5354(13) -0.0261(11) 0.2970(6) 0.050 Uiso 1 calc R .
C22 C 0.7657(16) 0.2080(14) 0.3792(8) 0.027(4) Uani 1 d D .
H22A H 0.7800(16) 0.2596(14) 0.3491(8) 0.032 Uiso 1 calc R .
C24 C 0.8468(14) 0.2237(12) 0.4342(8) 0.036(4) Uani 1 d D .
H24A H 0.9267(14) 0.2889(12) 0.4505(8) 0.043 Uiso 1 calc R .
N22 N 0.7898(14) 0.1242(13) 0.4633(6) 0.064(4) Uiso 1 d D .
C25 C 0.8268(18) 0.1205(17) 0.5436(8) 0.105(7) Uiso 1 d D .
C26 C 0.8892(16) 0.0505(15) 0.5209(8) 0.085(6) Uiso 1 d D .
N42 N 0.3702(12) 1.4213(13) 0.1621(6) 0.019(3) Uani 1 d . .
N41 N 0.1968(13) 1.2509(10) 0.1313(7) 0.026(3) Uani 1 d . .
C46 C 0.4795(12) 1.6386(11) 0.2222(6) 0.036(4) Uani 1 d . .
H46A H 0.5590(12) 1.7002(11) 0.2491(6) 0.055 Uiso 1 calc R .
H46B H 0.4150(12) 1.6267(11) 0.2468(6) 0.055 Uiso 1 calc R .
H46C H 0.4580(12) 1.6666(11) 0.1833(6) 0.055 Uiso 1 calc R .
C42 C 0.1975(14) 1.3135(17) 0.0826(7) 0.027(4) Uani 1 d . .
H42A H 0.1355(14) 1.2885(17) 0.0439(7) 0.033 Uiso 1 calc R .
C44 C 0.3083(18) 1.4223(15) 0.1012(8) 0.031(4) Uani 1 d . .
H44A H 0.3355(18) 1.4840(15) 0.0771(8) 0.037 Uiso 1 calc R .
C45 C 0.4898(13) 1.5170(13) 0.2027(6) 0.031(4) Uani 1 d . .
H45A H 0.5556(13) 1.5292(13) 0.1783(6) 0.037 Uiso 1 calc R .
H45B H 0.5130(13) 1.4895(13) 0.2421(6) 0.037 Uiso 1 calc R .
C41 C 0.0923(12) 1.1273(12) 0.1270(6) 0.037(4) Uani 1 d . .
H41A H 0.0306(12) 1.1047(12) 0.0864(6) 0.056 Uiso 1 calc R .
H41B H 0.0532(12) 1.1320(12) 0.1635(6) 0.056 Uiso 1 calc R .
H41C H 0.1254(12) 1.0654(12) 0.1282(6) 0.056 Uiso 1 calc R .
C43 C 0.3004(19) 1.3176(20) 0.1783(7) 0.028(4) Uani 1 d . .
H43A H 0.3209(19) 1.2942(20) 0.2174(7) 0.034 Uiso 1 calc R .
C23 C 0.6739(15) 0.0548(14) 0.4244(8) 0.064(6) Uani 1 d D .
H23A H 0.6137(15) -0.0173(14) 0.4320(8) 0.077 Uiso 1 calc R .

loop_
_atom_type_symbol
_atom_type_description
_atom_type_scat_dispersion_real
_atom_type_scat_dispersion_imag
_atom_type_scat_source
C C 0.0033 0.0016 'International Tables Vol C Tables 4.2.6.8 and 6.1.1.4'
H H 0.0000 0.0000 'International Tables Vol C Tables 4.2.6.8 and 6.1.1.4'
B B 0.0013 0.0007 'International Tables Vol C Tables 4.2.6.8 and 6.1.1.4'
N N 0.0061 0.0033 'International Tables Vol C Tables 4.2.6.8 and 6.1.1.4'
Cl Cl 0.1484 0.1585 'International Tables Vol C Tables 4.2.6.8 and 6.1.1.4'
Zr Zr -2.9673 0.5597 'International Tables Vol C Tables 4.2.6.8 and 6.1.1.4'

loop_
_geom_angle_atom_site_label_1
_geom_angle_atom_site_label_2
_geom_angle_atom_site_label_3
_geom_angle
_geom_angle_site_symmetry_1
_geom_angle_site_symmetry_3
_geom_angle_publ_flag
Zr11 B1 Zr11 180.0 2_675 . ?
Zr11 B1 Zr13 90.56(4) 2_675 . ?
Zr11 B1 Zr13 89.44(4) . . ?
Zr11 B1 Zr13 89.44(4) 2_675 2_675 ?
Zr11 B1 Zr13 90.56(4) . 2_675 ?
Zr13 B1 Zr13 180.0 . 2_675 ?
Zr11 B1 Zr12 89.91(4) 2_675 . ?
Zr11 B1 Zr12 90.09(4) . . ?
Zr13 B1 Zr12 90.14(4) . . ?
Zr13 B1 Zr12 89.86(4) 2_675 . ?
Zr11 B1 Zr12 90.09(4) 2_675 2_675 ?
Zr11 B1 Zr12 89.91(4) . 2_675 ?
Zr13 B1 Zr12 89.86(4) . 2_675 ?
Zr13 B1 Zr12 90.14(4) 2_675 2_675 ?
Zr12 B1 Zr12 180.0 . 2_675 ?
Zr21 B2 Zr21 180.0 2_666 . ?
Zr21 B2 Zr22 91.12(4) 2_666 2_666 ?
Zr21 B2 Zr22 88.88(4) . 2_666 ?
Zr21 B2 Zr22 88.88(4) 2_666 . ?
Zr21 B2 Zr22 91.12(4) . . ?
Zr22 B2 Zr22 180.0 2_666 . ?
Zr21 B2 Zr23 90.00(4) 2_666 2_666 ?
Zr21 B2 Zr23 90.00(4) . 2_666 ?
Zr22 B2 Zr23 90.15(4) 2_666 2_666 ?
Zr22 B2 Zr23 89.85(4) . 2_666 ?
Zr21 B2 Zr23 90.00(4) 2_666 . ?
Zr21 B2 Zr23 90.00(4) . . ?
Zr22 B2 Zr23 89.85(4) 2_666 . ?
Zr22 B2 Zr23 90.15(4) . . ?
Zr23 B2 Zr23 180.0 2_666 . ?
B1 Zr11 Cl14 94.59(8) . 2_675 ?
B1 Zr11 Cl15 95.13(8) . . ?
Cl14 Zr11 Cl15 91.10(10) 2_675 . ?
B1 Zr11 Cl18 94.40(8) . 2_675 ?
Cl14 Zr11 Cl18 87.97(10) 2_675 2_675 ?
Cl15 Zr11 Cl18 170.47(11) . 2_675 ?
B1 Zr11 Cl19 94.74(8) . . ?
Cl14 Zr11 Cl19 170.29(11) 2_675 . ?
Cl15 Zr11 Cl19 90.73(10) . . ?
Cl18 Zr11 Cl19 88.65(10) 2_675 . ?
B1 Zr11 Cl13 179.29(9) . . ?
Cl14 Zr11 Cl13 86.04(10) 2_675 . ?
Cl15 Zr11 Cl13 85.19(10) . . ?
Cl18 Zr11 Cl13 85.28(10) 2_675 . ?
Cl19 Zr11 Cl13 84.61(10) . . ?
B1 Zr11 Zr13 45.38(3) . . ?
Cl14 Zr11 Zr13 94.23(8) 2_675 . ?
Cl15 Zr11 Zr13 49.74(7) . . ?
Cl18 Zr11 Zr13 139.79(8) 2_675 . ?
Cl19 Zr11 Zr13 94.22(8) . . ?
Cl13 Zr11 Zr13 134.93(8) . . ?
B1 Zr11 Zr12 45.24(3) . 2_675 ?
Cl14 Zr11 Zr12 49.37(7) 2_675 2_675 ?
Cl15 Zr11 Zr12 93.58(8) . 2_675 ?
Cl18 Zr11 Zr12 93.01(8) 2_675 2_675 ?
Cl19 Zr11 Zr12 139.97(8) . 2_675 ?
Cl13 Zr11 Zr12 135.40(8) . 2_675 ?
Zr13 Zr11 Zr12 60.28(4) . 2_675 ?
B1 Zr11 Zr12 45.15(3) . . ?
Cl14 Zr11 Zr12 139.72(8) 2_675 . ?
Cl15 Zr11 Zr12 93.64(8) . . ?
Cl18 Zr11 Zr12 93.19(8) 2_675 . ?
Cl19 Zr11 Zr12 49.60(7) . . ?
Cl13 Zr11 Zr12 134.21(8) . . ?
Zr13 Zr11 Zr12 60.39(4) . . ?
Zr12 Zr11 Zr12 90.39(4) 2_675 . ?
B1 Zr11 Zr13 44.83(3) . 2_675 ?
Cl14 Zr11 Zr13 92.26(8) 2_675 2_675 ?
Cl15 Zr11 Zr13 139.95(8) . 2_675 ?
Cl18 Zr11 Zr13 49.58(7) 2_675 2_675 ?
Cl19 Zr11 Zr13 92.47(8) . 2_675 ?
Cl13 Zr11 Zr13 134.85(8) . 2_675 ?
Zr13 Zr11 Zr13 90.21(4) . 2_675 ?
Zr12 Zr11 Zr13 60.12(3) 2_675 2_675 ?
Zr12 Zr11 Zr13 59.91(4) . 2_675 ?
B1 Zr12 Cl11 178.64(9) . . ?
B1 Zr12 Cl17 93.97(8) . 2_675 ?
Cl11 Zr12 Cl17 84.82(10) . 2_675 ?
B1 Zr12 Cl14 94.20(8) . . ?
Cl11 Zr12 Cl14 86.41(11) . . ?
Cl17 Zr12 Cl14 89.96(10) 2_675 . ?
B1 Zr12 Cl16 94.22(8) . . ?
Cl11 Zr12 Cl16 87.00(11) . . ?
Cl17 Zr12 Cl16 171.77(11) 2_675 . ?
Cl14 Zr12 Cl16 88.64(10) . . ?
B1 Zr12 Cl19 94.13(8) . . ?
Cl11 Zr12 Cl19 85.27(10) . . ?
Cl17 Zr12 Cl19 89.90(10) 2_675 . ?
Cl14 Zr12 Cl19 171.66(11) . . ?
Cl16 Zr12 Cl19 90.31(10) . . ?
B1 Zr12 Zr11 44.85(3) . 2_675 ?
Cl11 Zr12 Zr11 135.71(9) . 2_675 ?
Cl17 Zr12 Zr11 91.90(8) 2_675 2_675 ?
Cl14 Zr12 Zr11 49.37(7) . 2_675 ?
Cl16 Zr12 Zr11 93.35(8) . 2_675 ?
Cl19 Zr12 Zr11 138.97(8) . 2_675 ?
B1 Zr12 Zr13 44.98(3) . 2_675 ?
Cl11 Zr12 Zr13 133.79(9) . 2_675 ?
Cl17 Zr12 Zr13 48.99(7) 2_675 2_675 ?
Cl14 Zr12 Zr13 93.68(8) . 2_675 ?
Cl16 Zr12 Zr13 139.21(8) . 2_675 ?
Cl19 Zr12 Zr13 92.52(8) . 2_675 ?
Zr11 Zr12 Zr13 59.58(4) 2_675 2_675 ?
B1 Zr12 Zr11 44.76(3) . . ?
Cl11 Zr12 Zr11 134.65(9) . . ?
Cl17 Zr12 Zr11 93.73(8) 2_675 . ?
Cl14 Zr12 Zr11 138.94(8) . . ?
Cl16 Zr12 Zr11 92.64(8) . . ?
Cl19 Zr12 Zr11 49.38(7) . . ?
Zr11 Zr12 Zr11 89.61(4) 2_675 . ?
Zr13 Zr12 Zr11 60.17(4) 2_675 . ?
B1 Zr12 Zr13 44.84(3) . . ?
Cl11 Zr12 Zr13 136.38(9) . . ?
Cl17 Zr12 Zr13 138.81(8) 2_675 . ?
Cl14 Zr12 Zr13 92.27(8) . . ?
Cl16 Zr12 Zr13 49.38(7) . . ?
Cl19 Zr12 Zr13 93.32(8) . . ?
Zr11 Zr12 Zr13 60.14(4) 2_675 . ?
Zr13 Zr12 Zr13 89.82(4) 2_675 . ?
Zr11 Zr12 Zr13 59.45(4) . . ?
B1 Zr13 Cl17 94.37(8) . . ?
B1 Zr13 Cl15 94.84(8) . . ?
Cl17 Zr13 Cl15 88.90(10) . . ?
B1 Zr13 Cl16 94.46(8) . . ?
Cl17 Zr13 Cl16 171.15(11) . . ?
Cl15 Zr13 Cl16 89.67(10) . . ?
B1 Zr13 Cl12 177.93(9) . . ?
Cl17 Zr13 Cl12 84.43(10) . . ?
Cl15 Zr13 Cl12 86.82(10) . . ?
Cl16 Zr13 Cl12 86.77(10) . . ?
B1 Zr13 Cl18 93.88(8) . . ?
Cl17 Zr13 Cl18 90.80(10) . . ?
Cl15 Zr13 Cl18 171.27(10) . . ?
Cl16 Zr13 Cl18 89.29(11) . . ?
Cl12 Zr13 Cl18 84.46(10) . . ?
B1 Zr13 Zr11 45.17(3) . . ?
Cl17 Zr13 Zr11 92.48(8) . . ?
Cl15 Zr13 Zr11 49.67(7) . . ?
Cl16 Zr13 Zr11 93.24(8) . . ?
Cl12 Zr13 Zr11 136.47(9) . . ?
Cl18 Zr13 Zr11 139.05(8) . . ?
B1 Zr13 Zr12 45.16(3) . 2_675 ?
Cl17 Zr13 Zr12 49.21(7) . 2_675 ?
Cl15 Zr13 Zr12 93.42(8) . 2_675 ?
Cl16 Zr13 Zr12 139.61(8) . 2_675 ?
Cl12 Zr13 Zr12 133.59(9) . 2_675 ?
Cl18 Zr13 Zr12 92.99(8) . 2_675 ?
Zr11 Zr13 Zr12 60.14(4) . 2_675 ?
B1 Zr13 Zr12 45.02(3) . . ?
Cl17 Zr13 Zr12 139.38(8) . . ?
Cl15 Zr13 Zr12 93.41(8) . . ?
Cl16 Zr13 Zr12 49.44(7) . . ?
Cl12 Zr13 Zr12 136.19(9) . . ?
Cl18 Zr13 Zr12 92.49(8) . . ?
Zr11 Zr13 Zr12 60.16(4) . . ?
Zr12 Zr13 Zr12 90.18(4) 2_675 . ?
B1 Zr13 Zr11 44.62(3) . 2_675 ?
Cl17 Zr13 Zr11 93.69(8) . 2_675 ?
Cl15 Zr13 Zr11 139.46(8) . 2_675 ?
Cl16 Zr13 Zr11 93.07(8) . 2_675 ?
Cl12 Zr13 Zr11 133.71(9) . 2_675 ?
Cl18 Zr13 Zr11 49.26(7) . 2_675 ?
Zr11 Zr13 Zr11 89.79(4) . 2_675 ?
Zr12 Zr13 Zr11 59.92(4) 2_675 2_675 ?
Zr12 Zr13 Zr11 59.74(3) . 2_675 ?
B2 Zr21 Cl23 94.51(8) . 2_666 ?
B2 Zr21 Cl24 95.55(8) . 2_666 ?
Cl23 Zr21 Cl24 91.01(10) 2_666 2_666 ?
B2 Zr21 Cl29 93.79(8) . . ?
Cl23 Zr21 Cl29 88.03(10) 2_666 . ?
Cl24 Zr21 Cl29 170.66(11) 2_666 . ?
B2 Zr21 Cl28 94.77(8) . . ?
Cl23 Zr21 Cl28 170.52(11) 2_666 . ?
Cl24 Zr21 Cl28 90.05(10) 2_666 . ?
Cl29 Zr21 Cl28 89.39(10) . . ?
B2 Zr21 Cl25 179.97(12) . . ?
Cl23 Zr21 Cl25 85.51(10) 2_666 . ?
Cl24 Zr21 Cl25 84.42(10) 2_666 . ?
Cl29 Zr21 Cl25 86.24(10) . . ?
Cl28 Zr21 Cl25 85.22(10) . . ?
B2 Zr21 Zr22 45.72(3) . 2_666 ?
Cl23 Zr21 Zr22 94.99(8) 2_666 2_666 ?
Cl24 Zr21 Zr22 49.84(7) 2_666 2_666 ?
Cl29 Zr21 Zr22 139.50(8) . 2_666 ?
Cl28 Zr21 Zr22 92.89(8) . 2_666 ?
Cl25 Zr21 Zr22 134.25(8) . 2_666 ?
B2 Zr21 Zr23 45.22(3) . 2_666 ?
Cl23 Zr21 Zr23 49.34(7) 2_666 2_666 ?
Cl24 Zr21 Zr23 93.21(8) 2_666 2_666 ?
Cl29 Zr21 Zr23 93.21(8) . 2_666 ?
Cl28 Zr21 Zr23 139.98(8) . 2_666 ?
Cl25 Zr21 Zr23 134.80(9) . 2_666 ?
Zr22 Zr21 Zr23 60.63(4) 2_666 2_666 ?
B2 Zr21 Zr23 45.21(3) . . ?
Cl23 Zr21 Zr23 139.66(8) 2_666 . ?
Cl24 Zr21 Zr23 94.60(8) 2_666 . ?
Cl29 Zr21 Zr23 92.13(8) . . ?
Cl28 Zr21 Zr23 49.56(7) . . ?
Cl25 Zr21 Zr23 134.78(9) . . ?
Zr22 Zr21 Zr23 60.45(4) 2_666 . ?
Zr23 Zr21 Zr23 90.43(4) 2_666 . ?
B2 Zr21 Zr22 44.60(3) . . ?
Cl23 Zr21 Zr22 91.40(8) 2_666 . ?
Cl24 Zr21 Zr22 140.14(8) 2_666 . ?
Cl29 Zr21 Zr22 49.20(7) . . ?
Cl28 Zr21 Zr22 93.82(8) . . ?
Cl25 Zr21 Zr22 135.43(8) . . ?
Zr22 Zr21 Zr22 90.32(4) 2_666 . ?
Zr23 Zr21 Zr22 59.81(3) 2_666 . ?
Zr23 Zr21 Zr22 59.98(4) . . ?
B2 Zr22 Cl27 94.05(8) . . ?
B2 Zr22 Cl24 95.32(8) . . ?
Cl27 Zr22 Cl24 90.24(11) . . ?
B2 Zr22 Cl26 94.64(8) . 2_666 ?
Cl27 Zr22 Cl26 170.97(10) . 2_666 ?
Cl24 Zr22 Cl26 91.38(10) . 2_666 ?
B2 Zr22 Cl29 93.30(8) . . ?
Cl27 Zr22 Cl29 87.12(10) . . ?
Cl24 Zr22 Cl29 171.14(10) . . ?
Cl26 Zr22 Cl29 89.94(10) 2_666 . ?
B2 Zr22 Cl21 179.14(9) . . ?
Cl27 Zr22 Cl21 86.62(10) . . ?
Cl24 Zr22 Cl21 85.21(10) . . ?
Cl26 Zr22 Cl21 84.66(10) 2_666 . ?
Cl29 Zr22 Cl21 86.20(10) . . ?
B2 Zr22 Zr21 45.40(3) . 2_666 ?
Cl27 Zr22 Zr21 94.09(8) . 2_666 ?
Cl24 Zr22 Zr21 49.94(7) . 2_666 ?
Cl26 Zr22 Zr21 93.75(8) 2_666 2_666 ?
Cl29 Zr22 Zr21 138.69(8) . 2_666 ?
Cl21 Zr22 Zr21 135.12(8) . 2_666 ?
B2 Zr22 Zr23 45.13(3) . 2_666 ?
Cl27 Zr22 Zr23 139.15(8) . 2_666 ?
Cl24 Zr22 Zr23 94.56(8) . 2_666 ?
Cl26 Zr22 Zr23 49.52(7) 2_666 2_666 ?
Cl29 Zr22 Zr23 92.96(8) . 2_666 ?
Cl21 Zr22 Zr23 134.18(8) . 2_666 ?
Zr21 Zr22 Zr23 60.31(4) 2_666 2_666 ?
B2 Zr22 Zr23 44.98(3) . . ?
Cl27 Zr22 Zr23 49.10(7) . . ?
Cl24 Zr22 Zr23 92.96(8) . . ?
Cl26 Zr22 Zr23 139.62(8) 2_666 . ?
Cl29 Zr22 Zr23 91.70(8) . . ?
Cl21 Zr22 Zr23 135.71(8) . . ?
Zr21 Zr22 Zr23 60.21(4) 2_666 . ?
Zr23 Zr22 Zr23 90.11(4) 2_666 . ?
B2 Zr22 Zr21 44.29(3) . . ?
Cl27 Zr22 Zr21 91.68(8) . . ?
Cl24 Zr22 Zr21 139.60(8) . . ?
Cl26 Zr22 Zr21 92.84(8) 2_666 . ?
Cl29 Zr22 Zr21 49.02(7) . . ?
Cl21 Zr22 Zr21 135.19(8) . . ?
Zr21 Zr22 Zr21 89.68(4) 2_666 . ?
Zr23 Zr22 Zr21 59.66(3) 2_666 . ?
Zr23 Zr22 Zr21 59.58(4) . . ?
B2 Zr23 Cl27 93.68(8) . . ?
B2 Zr23 Cl23 93.92(8) . . ?
Cl27 Zr23 Cl23 92.80(10) . . ?
B2 Zr23 Cl28 94.29(8) . . ?
Cl27 Zr23 Cl28 89.56(10) . . ?
Cl23 Zr23 Cl28 171.30(11) . . ?
B2 Zr23 Cl26 94.45(8) . . ?
Cl27 Zr23 Cl26 171.81(11) . . ?
Cl23 Zr23 Cl26 87.70(10) . . ?
Cl28 Zr23 Cl26 88.78(10) . . ?
B2 Zr23 Cl22 178.11(9) . . ?
Cl27 Zr23 Cl22 84.43(10) . . ?
Cl23 Zr23 Cl22 86.24(11) . . ?
Cl28 Zr23 Cl22 85.65(10) . . ?
Cl26 Zr23 Cl22 87.44(10) . . ?
B2 Zr23 Zr21 44.79(3) . 2_666 ?
Cl27 Zr23 Zr21 93.06(8) . 2_666 ?
Cl23 Zr23 Zr21 49.18(7) . 2_666 ?
Cl28 Zr23 Zr21 139.08(8) . 2_666 ?
Cl26 Zr23 Zr21 93.46(8) . 2_666 ?
Cl22 Zr23 Zr21 135.26(9) . 2_666 ?
B2 Zr23 Zr21 44.78(3) . . ?
Cl27 Zr23 Zr21 92.16(8) . . ?
Cl23 Zr23 Zr21 138.65(8) . . ?
Cl28 Zr23 Zr21 49.51(7) . . ?
Cl26 Zr23 Zr21 92.85(8) . . ?
Cl22 Zr23 Zr21 135.11(8) . . ?
Zr21 Zr23 Zr21 89.57(4) 2_666 . ?
B2 Zr23 Zr22 45.02(3) . 2_666 ?
Cl27 Zr23 Zr22 138.67(8) . 2_666 ?
Cl23 Zr23 Zr22 91.84(8) . 2_666 ?
Cl28 Zr23 Zr22 91.91(8) . 2_666 ?
Cl26 Zr23 Zr22 49.43(7) . 2_666 ?
Cl22 Zr23 Zr22 136.87(8) . 2_666 ?
Zr21 Zr23 Zr22 60.53(3) 2_666 2_666 ?
Zr21 Zr23 Zr22 59.24(4) . 2_666 ?
B2 Zr23 Zr22 44.87(3) . . ?
Cl27 Zr23 Zr22 48.83(7) . . ?
Cl23 Zr23 Zr22 93.70(8) . . ?
Cl28 Zr23 Zr22 94.15(8) . . ?
Cl26 Zr23 Zr22 139.31(8) . . ?
Cl22 Zr23 Zr22 133.24(8) . . ?
Zr21 Zr23 Zr22 59.16(4) 2_666 . ?
Zr21 Zr23 Zr22 60.44(4) . . ?
Zr22 Zr23 Zr22 89.89(4) 2_666 . ?
Zr11 Cl14 Zr12 81.25(10) 2_675 . ?
Zr11 Cl15 Zr13 80.59(9) . . ?
Zr13 Cl16 Zr12 81.18(9) . . ?
Zr13 Cl17 Zr12 81.79(9) . 2_675 ?
Zr11 Cl18 Zr13 81.16(9) 2_675 . ?
Zr11 Cl19 Zr12 81.02(9) . . ?
Zr21 Cl23 Zr23 81.48(10) 2_666 . ?
Zr22 Cl24 Zr21 80.22(9) . 2_666 ?
Zr22 Cl26 Zr23 81.05(9) 2_666 . ?
Zr22 Cl27 Zr23 82.07(9) . . ?
Zr21 Cl28 Zr23 80.94(9) . . ?
Zr21 Cl29 Zr22 81.78(9) . . ?
C13 N11 C12 106.0(12) . . ?
C13 N11 C11 126.8(18) . . ?
C12 N11 C11 127.2(18) . . ?
C13 N12 C14 107.6(12) . . ?
C13 N12 C15 124.5(16) . . ?
C14 N12 C15 127.9(17) . . ?
C14 C12 N11 110.2(13) . . ?
N12 C13 N11 110.5(13) . . ?
C12 C14 N12 105.7(13) . . ?
N12 C15 C16 112.9(11) . . ?
C33 N31 C32 108.4(12) . . ?
C33 N31 C31 127.9(17) . . ?
C32 N31 C31 123.5(19) . . ?
C33 N32 C34 107.6(12) . . ?
C33 N32 C35 124.6(16) . . ?
C34 N32 C35 127.8(18) . . ?
C34 C32 N31 107.4(14) . . ?
N32 C33 N31 109.9(13) . . ?
C32 C34 N32 106.6(13) . . ?
N32 C35 C36 113.5(12) . . ?
C23 N21 C22 109.0(12) . . ?
C23 N21 C21 125.3(12) . . ?
C22 N21 C21 125.7(13) . . ?
C24 C22 N21 108.9(13) . . ?
C22 C24 N22 106.9(12) . . ?
C23 N22 C24 106.5(12) . . ?
C23 N22 C25 122.7(14) . . ?
C24 N22 C25 126.4(15) . . ?
C26 C25 N22 83.7(13) . . ?
C43 N42 C44 107.4(12) . . ?
C43 N42 C45 125.3(14) . . ?
C44 N42 C45 127.4(15) . . ?
C43 N41 C42 108.5(11) . . ?
C43 N41 C41 130.0(16) . . ?
C42 N41 C41 121.4(15) . . ?
N41 C42 C44 106.9(12) . . ?
N42 C44 C42 106.6(12) . . ?
N42 C45 C46 110.7(11) . . ?
N42 C43 N41 110.7(12) . . ?
N21 C23 N22 108.6(12) . . ?

loop_
_geom_bond_atom_site_label_1
_geom_bond_atom_site_label_2
_geom_bond_distance
_geom_bond_site_symmetry_2
_geom_bond_publ_flag
B1 Zr11 2.3361(12) 2_675 ?
B1 Zr11 2.3361(12) . ?
B1 Zr13 2.3447(12) . ?
B1 Zr13 2.3447(12) 2_675 ?
B1 Zr12 2.3519(12) . ?
B1 Zr12 2.3519(12) 2_675 ?
B2 Zr21 2.3329(12) 2_666 ?
B2 Zr21 2.3329(12) . ?
B2 Zr22 2.3460(12) 2_666 ?
B2 Zr22 2.3460(12) . ?
B2 Zr23 2.3504(12) 2_666 ?
B2 Zr23 2.3504(12) . ?
Zr11 Cl14 2.543(3) 2_675 ?
Zr11 Cl15 2.545(3) . ?
Zr11 Cl18 2.550(3) 2_675 ?
Zr11 Cl19 2.549(3) . ?
Zr11 Cl13 2.605(3) . ?
Zr11 Zr13 3.294(2) . ?
Zr11 Zr12 3.312(2) 2_675 ?
Zr11 Zr12 3.318(2) . ?
Zr11 Zr13 3.326(2) 2_675 ?
Zr12 Cl11 2.538(3) . ?
Zr12 Cl17 2.537(3) 2_675 ?
Zr12 Cl14 2.544(3) . ?
Zr12 Cl16 2.556(3) . ?
Zr12 Cl19 2.558(3) . ?
Zr12 Zr11 3.312(2) 2_675 ?
Zr12 Zr13 3.317(2) 2_675 ?
Zr12 Zr13 3.325(2) . ?
Zr13 Cl17 2.529(3) . ?
Zr13 Cl15 2.548(3) . ?
Zr13 Cl16 2.554(3) . ?
Zr13 Cl12 2.556(3) . ?
Zr13 Cl18 2.562(3) . ?
Zr13 Zr12 3.317(2) 2_675 ?
Zr13 Zr11 3.326(2) 2_675 ?
Zr21 Cl23 2.534(3) 2_666 ?
Zr21 Cl24 2.544(3) 2_666 ?
Zr21 Cl29 2.548(3) . ?
Zr21 Cl28 2.550(3) . ?
Zr21 Cl25 2.575(3) . ?
Zr21 Zr22 3.276(2) 2_666 ?
Zr21 Zr23 3.312(2) 2_666 ?
Zr21 Zr23 3.312(2) . ?
Zr21 Zr22 3.341(2) . ?
Zr22 Cl27 2.527(3) . ?
Zr22 Cl24 2.541(3) . ?
Zr22 Cl26 2.550(3) 2_666 ?
Zr22 Cl29 2.555(3) . ?
Zr22 Cl21 2.590(3) . ?
Zr22 Zr21 3.276(2) 2_666 ?
Zr22 Zr23 3.317(2) 2_666 ?
Zr22 Zr23 3.325(2) . ?
Zr23 Cl27 2.537(3) . ?
Zr23 Cl23 2.540(3) . ?
Zr23 Cl28 2.552(3) . ?
Zr23 Cl26 2.554(3) . ?
Zr23 Cl22 2.569(3) . ?
Zr23 Zr21 3.312(2) 2_666 ?
Zr23 Zr22 3.317(2) 2_666 ?
Cl14 Zr11 2.543(3) 2_675 ?
Cl17 Zr12 2.537(3) 2_675 ?
Cl18 Zr11 2.550(3) 2_675 ?
Cl23 Zr21 2.534(3) 2_666 ?
Cl24 Zr21 2.544(3) 2_666 ?
Cl26 Zr22 2.550(3) 2_666 ?
N11 C13 1.33(2) . ?
N11 C12 1.35(2) . ?
N11 C11 1.46(2) . ?
N12 C13 1.31(2) . ?
N12 C14 1.38(2) . ?
N12 C15 1.458(15) . ?
C12 C14 1.33(2) . ?
C15 C16 1.52(2) . ?
N31 C33 1.304(15) . ?
N31 C32 1.37(2) . ?
N31 C31 1.45(2) . ?
N32 C33 1.30(2) . ?
N32 C34 1.40(2) . ?
N32 C35 1.46(2) . ?
C32 C34 1.32(2) . ?
C35 C36 1.48(2) . ?
N21 C23 1.316(14) . ?
N21 C22 1.335(14) . ?
N21 C21 1.462(15) . ?
C22 C24 1.32(2) . ?
C24 N22 1.39(2) . ?
N22 C23 1.34(2) . ?
N22 C25 1.69(2) . ?
C25 C26 1.39(2) . ?
N42 C43 1.31(2) . ?
N42 C44 1.378(15) . ?
N42 C45 1.457(15) . ?
N41 C43 1.325(15) . ?
N41 C42 1.345(15) . ?
N41 C41 1.485(15) . ?
C46 C45 1.50(2) . ?
C42 C44 1.39(2) . ?
